data_7040955
loop_
_publ_author_name
'Feng, Yong-An'
'Qiu, Hao'
'Yang, Sa-Sha'
'Du, Jiang'
'Zhang, Tong-Lai'

_publ_section_title
;
 Carbonyl-bridged energetic materials: biomimetic synthesis, organic
 catalytic synthesis, and energetic performances.
;
_journal_issue 43
_journal_name_full 'Dalton transactions (Cambridge, England : 2003)'
_journal_page_first 17117
_journal_page_last 17122
_journal_paper_doi 10.1039/c6dt03271k
_journal_volume 45
_journal_year 2016
_chemical_formula_sum 'C5 H14 N14'
_chemical_formula_weight 270.30
_chemical_name_systematic G2btm
_space_group_IT_number 29
_symmetry_cell_setting orthorhombic
_symmetry_space_group_name_Hall 'P 2c -2ac'
_symmetry_space_group_name_H-M 'P c a 21'
_atom_sites_solution_hydrogens geom
_atom_sites_solution_primary direct
_atom_sites_solution_secondary difmap
_audit_creation_method SHELXL-97
_audit_update_record
;
2016-07-30 deposited with the CCDC.
2016-10-17 downloaded from the CCDC.
;
_cell_angle_alpha 90.00
_cell_angle_beta 90.00
_cell_angle_gamma 90.00
_cell_formula_units_Z 4
_cell_length_a 14.452(4)
_cell_length_b 4.6313(13)
_cell_length_c 17.861(5)
_cell_measurement_reflns_used 4736
_cell_measurement_temperature 153(2)
_cell_measurement_theta_max 31.492
_cell_measurement_theta_min 2.280
_cell_volume 1195.5(6)
_computing_cell_refinement 'CrystalClear (Rigaku Inc., 2008)'
_computing_data_collection 'CrystalClear (Rigaku Inc., 2008)'
_computing_data_reduction 'CrystalClear (Rigaku Inc., 2008)'
_computing_structure_refinement 'SHELXL-97 (Sheldrick, 1997)'
_computing_structure_solution 'SHELXS-97 (Sheldrick, 1990)'
_diffrn_ambient_temperature 153(2)
_diffrn_detector_area_resol_mean 28.5714
_diffrn_measured_fraction_theta_full 0.993
_diffrn_measured_fraction_theta_max 0.993
_diffrn_measurement_device_type AFC10/Saturn724+
_diffrn_measurement_method 'phi and omega scans'
_diffrn_radiation_monochromator graphite
_diffrn_radiation_source 'Rotating Anode'
_diffrn_radiation_type MoK\a
_diffrn_radiation_wavelength 0.71073
_diffrn_reflns_av_R_equivalents 0.0345
_diffrn_reflns_av_sigmaI/netI 0.0368
_diffrn_reflns_limit_h_max 18
_diffrn_reflns_limit_h_min -20
_diffrn_reflns_limit_k_max 6
_diffrn_reflns_limit_k_min -6
_diffrn_reflns_limit_l_max 25
_diffrn_reflns_limit_l_min -26
_diffrn_reflns_number 11071
_diffrn_reflns_theta_full 31.49
_diffrn_reflns_theta_max 31.49
_diffrn_reflns_theta_min 2.82
_diffrn_standards_decay_% 0
_diffrn_standards_interval_count 0
_diffrn_standards_interval_time 0
_diffrn_standards_number 0
_exptl_absorpt_coefficient_mu 0.114
_exptl_absorpt_correction_type none
_exptl_crystal_colour Colorless
_exptl_crystal_density_diffrn 1.502
_exptl_crystal_density_method 'not measured'
_exptl_crystal_description Chip
_exptl_crystal_F_000 568
_exptl_crystal_size_max 0.33
_exptl_crystal_size_mid 0.24
_exptl_crystal_size_min 0.24
_refine_diff_density_max 0.215
_refine_diff_density_min -0.191
_refine_diff_density_rms 0.041
_refine_ls_abs_structure_details 'Flack H D (1983), Acta Cryst. A39, 876-881'
_refine_ls_abs_structure_Flack 0.0(17)
_refine_ls_extinction_coef 0.0085(16)
_refine_ls_extinction_expression Fc^*^=kFc[1+0.001xFc^2^\l^3^/sin(2\q)]^-1/4^
_refine_ls_extinction_method SHELXL
_refine_ls_goodness_of_fit_ref 1.002
_refine_ls_hydrogen_treatment mixed
_refine_ls_matrix_type full
_refine_ls_number_parameters 221
_refine_ls_number_reflns 3594
_refine_ls_number_restraints 1
_refine_ls_restrained_S_all 1.002
_refine_ls_R_factor_all 0.0444
_refine_ls_R_factor_gt 0.0396
_refine_ls_shift/su_max 0.001
_refine_ls_shift/su_mean 0.000
_refine_ls_structure_factor_coef Fsqd
_refine_ls_weighting_details 'calc w=1/[\s^2^(Fo^2^)+(0.0440P)^2^+0.1190P] where P=(Fo^2^+2Fc^2^)/3'
_refine_ls_weighting_scheme calc
_refine_ls_wR_factor_gt 0.0885
_refine_ls_wR_factor_ref 0.0920
_reflns_number_gt 3266
_reflns_number_total 3594
_reflns_threshold_expression >2sigma(I)
_cod_data_source_file c6dt03271k2.cif
_cod_data_source_block bn4390
_cod_depositor_comments
;
The following automatic conversions were performed:

'_symmetry_cell_setting' value 'Orthorhombic' changed to
'orthorhombic' according to
/usr/data/users/saulius/crontab/automatic-downloads/rss-feeds/RSC/lib/dictionaries/cif_core.dic
dictionary named 'cif_core.dic' version 2.4.2 from 2011-04-26.

Automatic conversion script
Id: cif_fix_values 4268 2015-11-12 08:31:59Z antanas 

 Adding full bibliography for 7040954--7040958.cif.
;
_cod_original_sg_symbol_H-M Pca2(1)
_cod_database_code 7040955

loop_
_symmetry_equiv_pos_as_xyz
'x, y, z'
'-x, -y, z+1/2'
'x+1/2, -y, z'
'-x+1/2, y, z+1/2'

loop_
_atom_site_label
_atom_site_type_symbol
_atom_site_fract_x
_atom_site_fract_y
_atom_site_fract_z
_atom_site_U_iso_or_equiv
_atom_site_adp_type
_atom_site_occupancy
_atom_site_symmetry_multiplicity
_atom_site_calc_flag
_atom_site_refinement_flags
N1 N 0.50236(9) 0.9669(3) 0.17167(8) 0.0235(3) Uani 1 1 d .
N2 N 0.46623(9) 0.8386(3) 0.11098(7) 0.0257(3) Uani 1 1 d .
N3 N 0.50704(10) 0.9352(3) 0.05038(8) 0.0269(3) Uani 1 1 d .
N4 N 0.57210(10) 1.1315(3) 0.07026(7) 0.0259(3) Uani 1 1 d .
N5 N 0.75224(10) 0.9627(3) 0.21970(8) 0.0234(3) Uani 1 1 d .
N6 N 0.78232(10) 0.8258(3) 0.28169(8) 0.0267(3) Uani 1 1 d .
N7 N 0.73525(11) 0.9171(3) 0.33968(8) 0.0302(3) Uani 1 1 d .
N8 N 0.67264(11) 1.1179(3) 0.31763(7) 0.0291(3) Uani 1 1 d .
N9 N 0.67228(10) 0.6163(3) 0.59715(7) 0.0245(3) Uani 1 1 d .
N10 N 0.74285(10) 0.8723(3) 0.50223(8) 0.0277(3) Uani 1 1 d .
N11 N 0.63852(11) 0.5136(3) 0.47377(8) 0.0268(3) Uani 1 1 d .
N12 N 0.88612(10) 0.4082(3) 0.42202(8) 0.0258(3) Uani 1 1 d .
N13 N 0.92676(10) 0.3662(3) 0.29789(7) 0.0253(3) Uani 1 1 d .
N14 N 0.98444(10) 0.0457(3) 0.38504(7) 0.0248(3) Uani 1 1 d .
C1 C 0.56689(10) 1.1451(3) 0.14509(8) 0.0202(3) Uani 1 1 d .
C2 C 0.62871(12) 1.3267(3) 0.19345(10) 0.0236(3) Uani 1 1 d .
H2A H 0.6700 1.4444 0.1614 0.028 Uiso 1 1 calc R
H2B H 0.5906 1.4596 0.2240 0.028 Uiso 1 1 calc R
C3 C 0.68568(10) 1.1391(3) 0.24383(8) 0.0198(3) Uani 1 1 d .
C4 C 0.68470(10) 0.6690(3) 0.52506(7) 0.0203(3) Uani 1 1 d .
C5 C 0.93275(10) 0.2743(3) 0.36796(7) 0.0196(3) Uani 1 1 d .
H9A H 0.6308(12) 0.482(4) 0.6111(12) 0.023(5) Uiso 1 1 d .
H9B H 0.6968(14) 0.752(5) 0.6320(12) 0.044(6) Uiso 1 1 d .
H10A H 0.7809(13) 0.969(4) 0.5378(14) 0.034(6) Uiso 1 1 d .
H10B H 0.7493(14) 0.911(4) 0.4505(14) 0.032(5) Uiso 1 1 d .
H11A H 0.6016(16) 0.374(5) 0.4925(13) 0.040(6) Uiso 1 1 d .
H11B H 0.6554(14) 0.512(4) 0.4291(13) 0.033(5) Uiso 1 1 d .
H12A H 0.8935(14) 0.362(4) 0.4697(13) 0.037(5) Uiso 1 1 d .
H12B H 0.8466(16) 0.575(5) 0.4102(14) 0.051(7) Uiso 1 1 d .
H13A H 0.8896(16) 0.502(5) 0.2905(15) 0.046(7) Uiso 1 1 d .
H13B H 0.9455(18) 0.259(7) 0.2617(17) 0.069(8) Uiso 1 1 d .
H14A H 0.9874(15) 0.007(5) 0.4332(14) 0.038(6) Uiso 1 1 d .
H14B H 1.0230(18) -0.027(5) 0.3564(18) 0.055(8) Uiso 1 1 d .

loop_
_atom_site_aniso_label
_atom_site_aniso_U_11
_atom_site_aniso_U_22
_atom_site_aniso_U_33
_atom_site_aniso_U_23
_atom_site_aniso_U_13
_atom_site_aniso_U_12
N1 0.0251(8) 0.0270(6) 0.0185(6) 0.0032(5) -0.0019(5) -0.0032(5)
N2 0.0265(7) 0.0273(6) 0.0233(6) 0.0004(5) -0.0036(5) -0.0020(5)
N3 0.0311(8) 0.0289(6) 0.0208(6) -0.0010(5) -0.0019(5) 0.0007(5)
N4 0.0284(7) 0.0293(6) 0.0200(6) 0.0016(5) 0.0015(5) -0.0020(5)
N5 0.0256(7) 0.0258(6) 0.0188(6) -0.0009(5) -0.0024(5) 0.0022(5)
N6 0.0288(7) 0.0285(6) 0.0228(6) 0.0025(5) -0.0051(5) 0.0004(5)
N7 0.0318(8) 0.0382(7) 0.0207(6) 0.0060(5) -0.0002(5) -0.0011(6)
N8 0.0304(8) 0.0389(7) 0.0179(5) 0.0029(5) 0.0031(5) 0.0020(6)
N9 0.0309(7) 0.0260(5) 0.0168(5) 0.0011(4) -0.0006(5) -0.0037(5)
N10 0.0300(7) 0.0321(7) 0.0210(6) 0.0034(5) 0.0003(5) -0.0055(5)
N11 0.0311(8) 0.0327(6) 0.0166(5) -0.0016(5) -0.0019(5) -0.0013(6)
N12 0.0302(8) 0.0275(6) 0.0196(6) -0.0009(5) 0.0021(5) 0.0074(5)
N13 0.0328(8) 0.0261(6) 0.0169(5) 0.0010(4) 0.0004(5) 0.0029(5)
N14 0.0302(7) 0.0254(6) 0.0188(6) 0.0000(5) 0.0013(5) 0.0061(5)
C1 0.0223(7) 0.0204(6) 0.0180(6) 0.0022(5) 0.0009(5) 0.0030(5)
C2 0.0259(7) 0.0215(6) 0.0234(6) 0.0004(5) -0.0018(5) -0.0003(6)
C3 0.0190(7) 0.0225(6) 0.0179(6) -0.0012(5) 0.0006(5) -0.0036(5)
C4 0.0189(7) 0.0223(6) 0.0196(6) 0.0000(5) -0.0016(5) 0.0029(5)
C5 0.0196(7) 0.0214(6) 0.0179(6) -0.0005(5) -0.0002(5) -0.0031(5)

loop_
_atom_type_symbol
_atom_type_description
_atom_type_scat_dispersion_real
_atom_type_scat_dispersion_imag
_atom_type_scat_source
C C 0.0033 0.0016 'International Tables Vol C Tables 4.2.6.8 and 6.1.1.4'
H H 0.0000 0.0000 'International Tables Vol C Tables 4.2.6.8 and 6.1.1.4'
N N 0.0061 0.0033 'International Tables Vol C Tables 4.2.6.8 and 6.1.1.4'

loop_
_geom_angle_atom_site_label_1
_geom_angle_atom_site_label_2
_geom_angle_atom_site_label_3
_geom_angle
C1 N1 N2 104.99(13)
N3 N2 N1 109.91(13)
N2 N3 N4 108.95(13)
C1 N4 N3 104.71(13)
C3 N5 N6 104.79(13)
N7 N6 N5 109.27(13)
N6 N7 N8 109.78(13)
C3 N8 N7 104.07(14)
C4 N9 H9A 119.2(13)
C4 N9 H9B 117.6(13)
H9A N9 H9B 121.6(18)
C4 N10 H10A 119.6(13)
C4 N10 H10B 119.8(13)
H10A N10 H10B 120.4(18)
C4 N11 H11A 115.2(15)
C4 N11 H11B 120.7(14)
H11A N11 H11B 121(2)
C5 N12 H12A 121.7(14)
C5 N12 H12B 120.3(15)
H12A N12 H12B 118(2)
C5 N13 H13A 115.6(19)
C5 N13 H13B 120(2)
H13A N13 H13B 121(3)
C5 N14 H14A 114.5(15)
C5 N14 H14B 124(2)
H14A N14 H14B 119(3)
N1 C1 N4 111.44(14)
N1 C1 C2 123.96(14)
N4 C1 C2 124.54(14)
C3 C2 C1 110.37(11)
C3 C2 H2A 109.6
C1 C2 H2A 109.6
C3 C2 H2B 109.6
C1 C2 H2B 109.6
H2A C2 H2B 108.1
N5 C3 N8 112.08(14)
N5 C3 C2 123.89(14)
N8 C3 C2 123.94(15)
N9 C4 N10 121.06(14)
N9 C4 N11 119.87(14)
N10 C4 N11 119.07(14)
N13 C5 N12 120.18(13)
N13 C5 N14 120.58(13)
N12 C5 N14 119.23(13)

loop_
_geom_bond_atom_site_label_1
_geom_bond_atom_site_label_2
_geom_bond_distance
N1 C1 1.3326(19)
N1 N2 1.3420(19)
N2 N3 1.3113(19)
N3 N4 1.3550(19)
N4 C1 1.3400(19)
N5 C3 1.333(2)
N5 N6 1.3482(19)
N6 N7 1.310(2)
N7 N8 1.356(2)
N8 C3 1.3351(18)
N9 C4 1.3227(18)
N9 H9A 0.898(19)
N9 H9B 0.95(2)
N10 C4 1.3264(19)
N10 H10A 0.95(2)
N10 H10B 0.95(2)
N11 C4 1.3425(19)
N11 H11A 0.90(2)
N11 H11B 0.83(2)
N12 C5 1.3308(19)
N12 H12A 0.88(2)
N12 H12B 0.98(2)
N13 C5 1.3247(18)
N13 H13A 0.84(2)
N13 H13B 0.86(3)
N14 C5 1.3314(19)
N14 H14A 0.88(2)
N14 H14B 0.83(3)
C1 C2 1.501(2)
C2 C3 1.498(2)
C2 H2A 0.9900
C2 H2B 0.9900

loop_
_geom_torsion_atom_site_label_1
_geom_torsion_atom_site_label_2
_geom_torsion_atom_site_label_3
_geom_torsion_atom_site_label_4
_geom_torsion
C1 N1 N2 N3 -0.08(17)
N1 N2 N3 N4 0.21(17)
N2 N3 N4 C1 -0.25(16)
C3 N5 N6 N7 0.19(16)
N5 N6 N7 N8 -0.09(18)
N6 N7 N8 C3 -0.06(18)
N2 N1 C1 N4 -0.09(17)
N2 N1 C1 C2 -177.36(13)
N3 N4 C1 N1 0.21(17)
N3 N4 C1 C2 177.46(13)
N1 C1 C2 C3 60.5(2)
N4 C1 C2 C3 -116.43(16)
N6 N5 C3 N8 -0.24(17)
N6 N5 C3 C2 -177.05(13)
N7 N8 C3 N5 0.19(18)
N7 N8 C3 C2 177.00(13)
C1 C2 C3 N5 67.8(2)
C1 C2 C3 N8 -108.64(17)
